data_7010283
loop_
_publ_author_name
'Habtemariam, Abraha'
'Parkinson, John A.'
'Margiotta, Nicola'
'Hambley, Trevor W.'
'Parsons, Simon'
'Sadler, Peter J.'

_publ_section_title
;
 Structure and dynamics of a platinum(II) aminophosphine complex and
 its nucleobase adducts
;
_journal_issue 4
_journal_name_full 'Journal of the Chemical Society, Dalton Transactions'
_journal_page_first 362
_journal_paper_doi 10.1039/b007670h
_journal_year 2001
_chemical_formula_moiety '[PtCl(L)(LH)](NO3)2.1.5H2O, L=(Ph2PCH2CH2NMe2)'
_chemical_formula_sum 'C32 H44 Cl N4 O7.5 P2 Pt'
_chemical_formula_weight 897.19
_chemical_name_systematic
; 
 ? 
;
_space_group_IT_number 14
_symmetry_cell_setting monoclinic
_symmetry_space_group_name_Hall '-P 2yn'
_symmetry_space_group_name_H-M 'P 1 21/n 1'
_atom_sites_solution_hydrogens 'geometric (not placed on H2O)'
_atom_sites_solution_primary Patterson
_atom_sites_solution_secondary difmap
_audit_creation_method SHELXL-97
_cell_angle_alpha 90.00
_cell_angle_beta 91.74(2)
_cell_angle_gamma 90.00
_cell_formula_units_Z 4
_cell_length_a 12.009(3)
_cell_length_b 12.415(3)
_cell_length_c 24.278(5)
_cell_measurement_reflns_used 45
_cell_measurement_temperature 150(2)
_cell_measurement_theta_max 15
_cell_measurement_theta_min 14
_cell_volume 3618.0(15)
_computing_cell_refinement 'Stoe DIF4'
_computing_data_collection 'Stoe DIF4'
_computing_data_reduction 'Stoe REDU4'
_computing_molecular_graphics SHELXTL
_computing_structure_refinement 'SHELXL-97 (Sheldrick, 1997)'
_computing_structure_solution DIRDIF
_diffrn_ambient_temperature 150(2)
_diffrn_measured_fraction_theta_full 0.998
_diffrn_measured_fraction_theta_max 0.998
_diffrn_measurement_method 'Omega-theta with learnt-profile'
_diffrn_radiation_monochromator graphite
_diffrn_radiation_source 'fine-focus sealed tube'
_diffrn_radiation_type MoK\a
_diffrn_radiation_wavelength 0.71073
_diffrn_reflns_av_R_equivalents 0.0734
_diffrn_reflns_av_sigmaI/netI 0.0583
_diffrn_reflns_limit_h_max 14
_diffrn_reflns_limit_h_min -14
_diffrn_reflns_limit_k_max 14
_diffrn_reflns_limit_k_min 0
_diffrn_reflns_limit_l_max 28
_diffrn_reflns_limit_l_min 0
_diffrn_reflns_number 7390
_diffrn_reflns_theta_full 25.04
_diffrn_reflns_theta_max 25.04
_diffrn_reflns_theta_min 2.52
_diffrn_standards_decay_% 2
_diffrn_standards_interval_time 60
_diffrn_standards_number 3
_exptl_absorpt_coefficient_mu 4.092
_exptl_absorpt_correction_T_max 0.855
_exptl_absorpt_correction_T_min 0.664
_exptl_absorpt_correction_type numerical
_exptl_crystal_colour Colorless
_exptl_crystal_density_diffrn 1.647
_exptl_crystal_density_method 'not measured'
_exptl_crystal_description block
_exptl_crystal_F_000 1796
_exptl_crystal_size_max 0.27
_exptl_crystal_size_mid 0.16
_exptl_crystal_size_min 0.12
_refine_diff_density_max 1.242
_refine_diff_density_min -0.560
_refine_diff_density_rms 0.142
_refine_ls_extinction_method none
_refine_ls_goodness_of_fit_ref 1.041
_refine_ls_hydrogen_treatment riding
_refine_ls_matrix_type full
_refine_ls_number_parameters 424
_refine_ls_number_reflns 6396
_refine_ls_number_restraints 30
_refine_ls_restrained_S_all 1.046
_refine_ls_R_factor_all 0.0625
_refine_ls_R_factor_gt 0.0400
_refine_ls_shift/su_max 0.001
_refine_ls_shift/su_mean 0.000
_refine_ls_structure_factor_coef Fsqd
_refine_ls_weighting_details 'calc w=1/[\s^2^(Fo^2^)+(0.0275P)^2^+14.0467P] where P=(Fo^2^+2Fc^2^)/3'
_refine_ls_weighting_scheme calc
_refine_ls_wR_factor_gt 0.0792
_refine_ls_wR_factor_ref 0.0874
_reflns_number_gt 4953
_reflns_number_total 6396
_reflns_threshold_expression >2sigma(I)
_cod_data_source_file b007670h.txt
_cod_data_source_block 1
_cod_depositor_comments
;
The following automatic conversions were performed:
'_atom_site_symetry_multiplicity' tag replaced with
'_atom_site_symmetry_multiplicity'.

Automatic conversion script
Id: cif_correct_tags 1440 2010-10-19 06:21:57Z saulius 

The following automatic conversions were performed:
'_symmetry_cell_setting' value 'Monoclinic' changed to 'monoclinic'
according to '/home/saulius/struct/CIF-dictionaries/cif_core.dic'
dictionary named 'cif_core.dic' version 2.4.1 from
2010-06-29.

'_exptl_absorpt_correction_type' value 'Numerical' changed to
'numerical' according to
'/home/saulius/struct/CIF-dictionaries/cif_core.dic' dictionary named
'cif_core.dic' version 2.4.1 from 2010-06-29.

Automatic conversion script
Id: cif_fix_enum 1527 2010-12-29 10:47:43Z saulius 
;
_cod_original_cell_volume 3618.0(13)
_cod_original_sg_symbol_H-M P21/n
_cod_original_formula_sum 'C32 H44 Cl N4 O7.50 P2 Pt'
_cod_database_code 7010283

loop_
_symmetry_equiv_pos_as_xyz
'x, y, z'
'-x+1/2, y+1/2, -z+1/2'
'-x, -y, -z'
'x-1/2, -y-1/2, z-1/2'

loop_
_atom_site_label
_atom_site_type_symbol
_atom_site_fract_x
_atom_site_fract_y
_atom_site_fract_z
_atom_site_U_iso_or_equiv
_atom_site_adp_type
_atom_site_occupancy
_atom_site_symmetry_multiplicity
_atom_site_calc_flag
_atom_site_refinement_flags
_atom_site_disorder_assembly
_atom_site_disorder_group
Pt1 Pt 0.24752(2) 0.14872(2) 0.159453(9) 0.01821(8) Uani 1 1 d . . .
Cl1 Cl 0.21606(15) 0.02930(14) 0.23373(6) 0.0285(4) Uani 1 1 d . . .
P1A P 0.26616(15) 0.27634(14) 0.09569(7) 0.0212(4) Uani 1 1 d . . .
C11A C 0.3905(6) 0.3584(6) 0.1013(3) 0.0244(15) Uani 1 1 d . . .
C12A C 0.4615(6) 0.3758(5) 0.0585(3) 0.0240(16) Uani 1 1 d . . .
H12A H 0.4444 0.3469 0.0231 0.029 Uiso 1 1 calc R . .
C13A C 0.5579(6) 0.4357(6) 0.0675(3) 0.0325(18) Uani 1 1 d . . .
H13A H 0.6065 0.4478 0.0380 0.039 Uiso 1 1 calc R . .
C14A C 0.5838(7) 0.4780(6) 0.1191(3) 0.0361(19) Uani 1 1 d . . .
H14A H 0.6506 0.5177 0.1252 0.043 Uiso 1 1 calc R . .
C15A C 0.5120(7) 0.4620(6) 0.1614(3) 0.0335(18) Uani 1 1 d . . .
H15A H 0.5291 0.4919 0.1966 0.040 Uiso 1 1 calc R . .
C16A C 0.4163(7) 0.4037(6) 0.1533(3) 0.0295(18) Uani 1 1 d . . .
H16A H 0.3671 0.3938 0.1828 0.035 Uiso 1 1 calc R . .
C21A C 0.2457(6) 0.2355(6) 0.0246(3) 0.0258(16) Uani 1 1 d . . .
C22A C 0.2382(6) 0.3148(6) -0.0159(3) 0.0326(18) Uani 1 1 d . . .
H22A H 0.2404 0.3889 -0.0062 0.039 Uiso 1 1 calc R . .
C23A C 0.2274(6) 0.2830(7) -0.0710(3) 0.037(2) Uani 1 1 d . . .
H23A H 0.2214 0.3359 -0.0992 0.045 Uiso 1 1 calc R . .
C24A C 0.2255(6) 0.1752(7) -0.0847(3) 0.036(2) Uani 1 1 d . . .
H24A H 0.2239 0.1546 -0.1224 0.044 Uiso 1 1 calc R . .
C25A C 0.2258(6) 0.0967(7) -0.0444(3) 0.0369(19) Uani 1 1 d . . .
H25A H 0.2183 0.0229 -0.0541 0.044 Uiso 1 1 calc R . .
C26A C 0.2374(6) 0.1277(6) 0.0108(3) 0.0242(16) Uani 1 1 d . . .
H26A H 0.2397 0.0745 0.0389 0.029 Uiso 1 1 calc R . .
C2A C 0.1493(6) 0.3649(6) 0.1102(3) 0.0302(17) Uani 1 1 d . . .
H2A1 H 0.1673 0.4112 0.1425 0.036 Uiso 1 1 calc R . .
H2A2 H 0.1313 0.4117 0.0781 0.036 Uiso 1 1 calc R . .
C3A C 0.0524(6) 0.2913(6) 0.1219(3) 0.0299(17) Uani 1 1 d . . .
H3A1 H -0.0124 0.3349 0.1327 0.036 Uiso 1 1 calc R . .
H3A2 H 0.0309 0.2507 0.0881 0.036 Uiso 1 1 calc R . .
N4A N 0.0832(5) 0.2140(5) 0.1672(2) 0.0222(13) Uani 1 1 d . . .
C5A C 0.0799(6) 0.2700(6) 0.2218(3) 0.0292(17) Uani 1 1 d . . .
H5A1 H 0.1004 0.2190 0.2512 0.044 Uiso 1 1 calc R . .
H5A2 H 0.0045 0.2973 0.2274 0.044 Uiso 1 1 calc R . .
H5A3 H 0.1327 0.3302 0.2224 0.044 Uiso 1 1 calc R . .
C6A C -0.0044(6) 0.1285(6) 0.1663(3) 0.0328(18) Uani 1 1 d . . .
H6A1 H 0.0127 0.0755 0.1952 0.049 Uiso 1 1 calc R . .
H6A2 H -0.0063 0.0927 0.1303 0.049 Uiso 1 1 calc R . .
H6A3 H -0.0771 0.1613 0.1727 0.049 Uiso 1 1 calc R . .
P1B P 0.41945(14) 0.07500(14) 0.15820(6) 0.0181(4) Uani 1 1 d . . .
C11B C 0.4135(5) -0.0689(5) 0.1425(2) 0.0170(14) Uani 1 1 d . . .
C12B C 0.5078(6) -0.1315(6) 0.1496(3) 0.0257(16) Uani 1 1 d . . .
H12B H 0.5754 -0.1005 0.1634 0.031 Uiso 1 1 calc R . .
C13B C 0.5031(6) -0.2408(6) 0.1363(3) 0.0310(17) Uani 1 1 d . . .
H13B H 0.5675 -0.2847 0.1411 0.037 Uiso 1 1 calc R . .
C14B C 0.4043(6) -0.2853(6) 0.1159(3) 0.0276(17) Uani 1 1 d . . .
H14B H 0.4013 -0.3597 0.1068 0.033 Uiso 1 1 calc R . .
C15B C 0.3108(6) -0.2227(6) 0.1087(2) 0.0247(16) Uani 1 1 d . . .
H15B H 0.2438 -0.2539 0.0943 0.030 Uiso 1 1 calc R . .
C16B C 0.3134(6) -0.1135(5) 0.1223(2) 0.0208(15) Uani 1 1 d . . .
H16B H 0.2484 -0.0703 0.1180 0.025 Uiso 1 1 calc R . .
C21B C 0.5251(5) 0.1234(5) 0.1122(2) 0.0199(15) Uani 1 1 d . . .
C22B C 0.6199(6) 0.1769(6) 0.1302(3) 0.0260(16) Uani 1 1 d . . .
H22B H 0.6316 0.1910 0.1684 0.031 Uiso 1 1 calc R . .
C23B C 0.6982(6) 0.2104(6) 0.0931(3) 0.0300(17) Uani 1 1 d . . .
H23B H 0.7635 0.2469 0.1060 0.036 Uiso 1 1 calc R . .
C24B C 0.6812(6) 0.1907(6) 0.0375(3) 0.0308(17) Uani 1 1 d . . .
H24B H 0.7358 0.2122 0.0122 0.037 Uiso 1 1 calc R . .
C25B C 0.5851(6) 0.1397(6) 0.0184(3) 0.0282(16) Uani 1 1 d . . .
H25B H 0.5722 0.1294 -0.0201 0.034 Uiso 1 1 calc R . .
C26B C 0.5078(6) 0.1036(6) 0.0555(3) 0.0247(15) Uani 1 1 d . . .
H26B H 0.4433 0.0657 0.0426 0.030 Uiso 1 1 calc R . .
C2B C 0.4837(6) 0.0843(5) 0.2273(2) 0.0227(15) Uani 1 1 d . . .
H2B1 H 0.4511 0.0292 0.2514 0.027 Uiso 1 1 calc R . .
H2B2 H 0.5647 0.0704 0.2255 0.027 Uiso 1 1 calc R . .
C3B C 0.4644(6) 0.1958(6) 0.2511(3) 0.0264(16) Uani 1 1 d . . .
H3B1 H 0.4996 0.2499 0.2273 0.032 Uiso 1 1 calc R . .
H3B2 H 0.3833 0.2105 0.2505 0.032 Uiso 1 1 calc R . .
N4B N 0.5097(5) 0.2095(5) 0.3092(2) 0.0254(13) Uani 1 1 d . . .
H4B H 0.5858 0.1957 0.3094 0.030 Uiso 1 1 calc R . .
C5B C 0.4931(7) 0.3246(6) 0.3255(3) 0.040(2) Uani 1 1 d . . .
H5B1 H 0.5289 0.3719 0.2990 0.059 Uiso 1 1 calc R . .
H5B2 H 0.5262 0.3367 0.3623 0.059 Uiso 1 1 calc R . .
H5B3 H 0.4132 0.3406 0.3257 0.059 Uiso 1 1 calc R . .
C6B C 0.4574(6) 0.1341(7) 0.3489(3) 0.0364(19) Uani 1 1 d . . .
H6B1 H 0.4903 0.1455 0.3858 0.055 Uiso 1 1 calc R . .
H6B2 H 0.4704 0.0596 0.3374 0.055 Uiso 1 1 calc R . .
H6B3 H 0.3770 0.1478 0.3494 0.055 Uiso 1 1 calc R . .
N1N N 0.7940(6) 0.4155(6) 0.2152(3) 0.0437(18) Uani 1 1 d . . .
O1N O 0.7955(6) 0.3157(5) 0.2119(2) 0.0528(17) Uani 1 1 d . . .
O2N O 0.7433(5) 0.4617(6) 0.2512(3) 0.0600(18) Uani 1 1 d . . .
O3N O 0.8473(6) 0.4685(5) 0.1798(3) 0.0595(17) Uani 1 1 d . . .
N1M N 0.1086(8) 0.5967(8) 0.0013(4) 0.018(2) Uiso 0.50 1 d PD A 1
O1M O 0.0805(15) 0.5342(14) -0.0309(7) 0.118(6) Uiso 0.50 1 d PD A 1
O2M O 0.0554(11) 0.6781(10) 0.0036(5) 0.068(4) Uiso 0.50 1 d PD A 1
O3M O 0.1857(9) 0.5845(10) 0.0291(4) 0.051(3) Uiso 0.50 1 d PD A 1
N1M' N 0.0504(11) 0.8871(8) 0.0232(4) 0.030(3) Uiso 0.50 1 d PD B 2
O1M' O 0.0468(11) 0.9624(10) 0.0542(4) 0.050(3) Uiso 0.50 1 d PD B 2
O2M' O 0.0681(11) 0.8000(9) 0.0417(5) 0.053(3) Uiso 0.50 1 d PD B 2
O3M' O 0.0361(9) 0.9017(8) -0.0258(4) 0.038(3) Uiso 0.50 1 d PD B 2
O1W O 0.7677(4) 0.6838(4) 0.2069(2) 0.0387(14) Uani 1 1 d . . .
O2W O 0.0788(11) 0.8983(11) 0.0529(5) 0.049(3) Uiso 0.50 1 d P C 1

loop_
_atom_site_aniso_label
_atom_site_aniso_U_11
_atom_site_aniso_U_22
_atom_site_aniso_U_33
_atom_site_aniso_U_23
_atom_site_aniso_U_13
_atom_site_aniso_U_12
Pt1 0.02006(13) 0.01911(13) 0.01557(12) 0.00067(12) 0.00234(8) 0.00104(14)
Cl1 0.0306(10) 0.0310(10) 0.0241(8) 0.0075(7) 0.0070(7) 0.0010(8)
P1A 0.0243(10) 0.0208(9) 0.0187(8) 0.0036(7) 0.0020(7) 0.0011(8)
C11A 0.031(4) 0.014(3) 0.028(3) 0.003(3) -0.004(3) 0.003(3)
C12A 0.030(4) 0.019(4) 0.023(3) 0.004(3) 0.003(3) 0.001(3)
C13A 0.032(4) 0.025(4) 0.041(4) 0.009(3) 0.009(3) 0.002(4)
C14A 0.042(5) 0.011(4) 0.055(5) 0.006(3) -0.014(4) -0.006(4)
C15A 0.042(5) 0.023(4) 0.035(4) -0.007(3) -0.008(3) 0.001(4)
C16A 0.044(5) 0.020(4) 0.025(4) -0.001(3) -0.004(3) 0.000(4)
C21A 0.024(4) 0.031(4) 0.022(3) 0.002(3) 0.000(3) 0.000(4)
C22A 0.041(5) 0.032(4) 0.025(4) 0.005(3) 0.001(3) -0.004(4)
C23A 0.029(4) 0.058(6) 0.025(4) 0.011(4) -0.009(3) -0.008(4)
C24A 0.030(4) 0.057(6) 0.022(4) -0.004(4) -0.004(3) -0.006(4)
C25A 0.030(4) 0.045(5) 0.035(4) -0.012(4) -0.007(3) 0.007(4)
C26A 0.024(4) 0.027(4) 0.021(3) 0.001(3) -0.002(3) 0.006(3)
C2A 0.031(4) 0.028(4) 0.031(4) 0.008(3) 0.004(3) 0.007(4)
C3A 0.026(4) 0.032(4) 0.032(4) 0.005(3) 0.002(3) 0.009(4)
N4A 0.020(3) 0.026(3) 0.021(3) -0.002(2) 0.002(2) 0.003(3)
C5A 0.031(4) 0.033(4) 0.024(3) -0.005(3) 0.001(3) 0.010(4)
C6A 0.021(4) 0.035(5) 0.043(4) -0.003(4) 0.003(3) -0.005(4)
P1B 0.0201(9) 0.0185(9) 0.0158(8) 0.0000(7) 0.0008(6) 0.0001(8)
C11B 0.023(4) 0.015(3) 0.013(3) 0.001(3) 0.004(2) 0.000(3)
C12B 0.025(4) 0.027(4) 0.025(3) 0.003(3) -0.001(3) -0.002(3)
C13B 0.029(4) 0.027(4) 0.037(4) 0.002(3) 0.004(3) 0.008(4)
C14B 0.037(5) 0.015(4) 0.031(4) 0.000(3) 0.009(3) -0.003(3)
C15B 0.031(4) 0.025(4) 0.019(3) 0.001(3) 0.005(3) -0.013(4)
C16B 0.021(4) 0.025(4) 0.016(3) -0.001(3) 0.002(3) -0.002(3)
C21B 0.019(4) 0.018(4) 0.023(3) 0.003(3) 0.000(3) 0.000(3)
C22B 0.026(4) 0.027(4) 0.025(3) -0.001(3) 0.000(3) 0.002(3)
C23B 0.024(4) 0.028(4) 0.038(4) -0.002(3) -0.005(3) -0.003(4)
C24B 0.033(4) 0.028(4) 0.033(4) 0.007(3) 0.015(3) -0.002(4)
C25B 0.031(4) 0.031(4) 0.023(3) -0.001(3) 0.006(3) -0.003(4)
C26B 0.024(4) 0.025(4) 0.025(3) -0.002(3) -0.002(3) -0.004(3)
C2B 0.025(4) 0.027(4) 0.015(3) -0.002(3) -0.002(3) -0.002(3)
C3B 0.032(4) 0.026(4) 0.021(3) -0.001(3) -0.010(3) 0.002(3)
N4B 0.027(3) 0.028(3) 0.021(3) -0.002(2) 0.000(2) -0.004(3)
C5B 0.047(5) 0.038(5) 0.034(4) -0.014(4) 0.000(4) 0.002(4)
C6B 0.039(5) 0.048(5) 0.023(3) -0.006(4) 0.009(3) -0.002(4)
N1N 0.030(4) 0.050(5) 0.050(4) -0.015(4) -0.014(3) -0.001(4)
O1N 0.058(4) 0.045(4) 0.056(4) -0.002(3) 0.007(3) -0.006(3)
O2N 0.043(4) 0.080(5) 0.058(4) -0.023(4) 0.005(3) 0.005(4)
O3N 0.057(4) 0.049(4) 0.073(4) 0.001(3) 0.002(3) -0.006(4)
O1W 0.029(3) 0.047(3) 0.040(3) 0.010(3) -0.003(2) -0.002(3)

loop_
_atom_type_symbol
_atom_type_description
_atom_type_scat_dispersion_real
_atom_type_scat_dispersion_imag
_atom_type_scat_source
C C 0.0033 0.0016 'International Tables Vol C Tables 4.2.6.8 and 6.1.1.4'
H H 0.0000 0.0000 'International Tables Vol C Tables 4.2.6.8 and 6.1.1.4'
N N 0.0061 0.0033 'International Tables Vol C Tables 4.2.6.8 and 6.1.1.4'
P P 0.1023 0.0942 'International Tables Vol C Tables 4.2.6.8 and 6.1.1.4'
Cl Cl 0.1484 0.1585 'International Tables Vol C Tables 4.2.6.8 and 6.1.1.4'
Pt Pt -1.7033 8.3905 'International Tables Vol C Tables 4.2.6.8 and 6.1.1.4'
O O 0.0106 0.0060 'International Tables Vol C Tables 4.2.6.8 and 6.1.1.4'

loop_
_geom_angle_atom_site_label_1
_geom_angle_atom_site_label_2
_geom_angle_atom_site_label_3
_geom_angle
_geom_angle_site_symmetry_1
_geom_angle_site_symmetry_3
_geom_angle_publ_flag
N4A Pt1 P1A 84.54(15) . . ?
N4A Pt1 P1B 175.43(14) . . ?
P1A Pt1 P1B 99.63(6) . . ?
N4A Pt1 Cl1 90.06(15) . . ?
P1A Pt1 Cl1 172.90(6) . . ?
P1B Pt1 Cl1 85.63(6) . . ?
C21A P1A C11A 108.5(3) . . ?
C21A P1A C2A 105.6(3) . . ?
C11A P1A C2A 106.5(3) . . ?
C21A P1A Pt1 116.7(2) . . ?
C11A P1A Pt1 116.6(2) . . ?
C2A P1A Pt1 101.5(2) . . ?
C12A C11A C16A 119.2(7) . . ?
C12A C11A P1A 123.9(5) . . ?
C16A C11A P1A 116.8(5) . . ?
C11A C12A C13A 119.8(6) . . ?
C14A C13A C12A 120.6(7) . . ?
C15A C14A C13A 119.5(7) . . ?
C16A C15A C14A 120.8(7) . . ?
C15A C16A C11A 120.1(7) . . ?
C26A C21A C22A 120.7(6) . . ?
C26A C21A P1A 120.6(5) . . ?
C22A C21A P1A 118.7(6) . . ?
C21A C22A C23A 118.6(7) . . ?
C24A C23A C22A 120.4(7) . . ?
C23A C24A C25A 121.0(7) . . ?
C24A C25A C26A 118.9(8) . . ?
C21A C26A C25A 120.2(7) . . ?
C3A C2A P1A 105.8(5) . . ?
N4A C3A C2A 110.5(6) . . ?
C6A N4A C5A 107.8(5) . . ?
C6A N4A C3A 106.6(5) . . ?
C5A N4A C3A 109.9(5) . . ?
C6A N4A Pt1 112.3(4) . . ?
C5A N4A Pt1 107.6(4) . . ?
C3A N4A Pt1 112.6(4) . . ?
C21B P1B C11B 102.6(3) . . ?
C21B P1B C2B 105.1(3) . . ?
C11B P1B C2B 105.4(3) . . ?
C21B P1B Pt1 122.0(2) . . ?
C11B P1B Pt1 111.6(2) . . ?
C2B P1B Pt1 108.8(2) . . ?
C12B C11B C16B 120.9(6) . . ?
C12B C11B P1B 119.8(5) . . ?
C16B C11B P1B 119.2(5) . . ?
C11B C12B C13B 119.4(7) . . ?
C14B C13B C12B 119.9(7) . . ?
C15B C14B C13B 120.5(7) . . ?
C14B C15B C16B 120.5(7) . . ?
C15B C16B C11B 118.7(7) . . ?
C22B C21B C26B 119.5(6) . . ?
C22B C21B P1B 123.3(5) . . ?
C26B C21B P1B 117.2(5) . . ?
C21B C22B C23B 120.6(6) . . ?
C24B C23B C22B 119.9(7) . . ?
C23B C24B C25B 120.4(6) . . ?
C24B C25B C26B 119.8(6) . . ?
C25B C26B C21B 119.7(6) . . ?
C3B C2B P1B 110.0(5) . . ?
N4B C3B C2B 113.8(5) . . ?
C6B N4B C5B 111.4(6) . . ?
C6B N4B C3B 112.7(5) . . ?
C5B N4B C3B 107.9(5) . . ?
O2N N1N O1N 121.5(9) . . ?
O2N N1N O3N 120.8(8) . . ?
O1N N1N O3N 117.7(8) . . ?
O3M N1M O1M 122.1(14) . . ?
O3M N1M O2M 120.7(12) . . ?
O1M N1M O2M 117.1(13) . . ?
O2M' N1M' O1M' 118.7(11) . . ?
O2M' N1M' O3M' 121.8(11) . . ?
O1M' N1M' O3M' 119.4(11) . . ?

loop_
_geom_bond_atom_site_label_1
_geom_bond_atom_site_label_2
_geom_bond_distance
_geom_bond_site_symmetry_2
_geom_bond_publ_flag
Pt1 N4A 2.147(5) . ?
Pt1 P1A 2.2311(17) . ?
Pt1 P1B 2.2597(18) . ?
Pt1 Cl1 2.3737(16) . ?
P1A C21A 1.809(7) . ?
P1A C11A 1.809(7) . ?
P1A C2A 1.826(7) . ?
C11A C12A 1.381(9) . ?
C11A C16A 1.407(9) . ?
C12A C13A 1.387(10) . ?
C13A C14A 1.384(10) . ?
C14A C15A 1.374(11) . ?
C15A C16A 1.368(10) . ?
C21A C26A 1.383(10) . ?
C21A C22A 1.391(9) . ?
C22A C23A 1.398(10) . ?
C23A C24A 1.379(11) . ?
C24A C25A 1.380(11) . ?
C25A C26A 1.397(9) . ?
C2A C3A 1.514(10) . ?
C3A N4A 1.498(8) . ?
N4A C6A 1.494(9) . ?
N4A C5A 1.496(8) . ?
P1B C21B 1.819(7) . ?
P1B C11B 1.827(7) . ?
P1B C2B 1.828(6) . ?
C11B C12B 1.381(9) . ?
C11B C16B 1.398(9) . ?
C12B C13B 1.395(10) . ?
C13B C14B 1.386(10) . ?
C14B C15B 1.372(10) . ?
C15B C16B 1.395(9) . ?
C21B C22B 1.377(9) . ?
C21B C26B 1.408(9) . ?
C22B C23B 1.385(10) . ?
C23B C24B 1.382(10) . ?
C24B C25B 1.383(10) . ?
C25B C26B 1.388(9) . ?
C2B C3B 1.521(9) . ?
C3B N4B 1.505(8) . ?
N4B C6B 1.495(9) . ?
N4B C5B 1.499(9) . ?
N1N O2N 1.223(9) . ?
N1N O1N 1.241(9) . ?
N1N O3N 1.272(9) . ?
N1M O3M 1.139(11) . ?
N1M O1M 1.145(12) . ?
N1M O2M 1.198(11) . ?
N1M' O2M' 1.188(11) . ?
N1M' O1M' 1.201(11) . ?
N1M' O3M' 1.209(10) . ?
